data_4025801
loop_
_publ_author_name
'Arnaud Rives'
'Sonia Ladeira'
'Thierry Levade'
'Nathalie Andrieu-Abadie'
'Yves G\'enisson'

_publ_section_title
;
 Synthesis of Cytotoxic Aza Analogues of Jaspine B
;
_journal_name_full 'Journal of Organic Chemistry'
_journal_page_first 7920
_journal_page_last 7923
_journal_paper_doi 10.1021/jo1014239
_journal_volume 75
_journal_year 2010
_chemical_absolute_configuration syn
_chemical_compound_source 'synthesis as described'
_chemical_formula_moiety 'C25 H41 N O'
_chemical_formula_sum 'C25 H41 N O'
_chemical_formula_weight 371.59
_chemical_name_systematic
;

 ?

;
_space_group_IT_number 19
_symmetry_cell_setting orthorhombic
_symmetry_Int_Tables_number 19
_symmetry_space_group_name_Hall 'P 2ac 2ab'
_symmetry_space_group_name_H-M 'P 21 21 21'
_atom_sites_solution_hydrogens geom
_atom_sites_solution_primary direct
_atom_sites_solution_secondary difmap
_cell_angle_alpha 90
_cell_angle_beta 90
_cell_angle_gamma 90
_cell_formula_units_Z 4
_cell_length_a 5.5521(2)
_cell_length_b 9.2327(3)
_cell_length_c 44.9351(14)
_cell_measurement_reflns_used 3817
_cell_measurement_temperature 193(2)
_cell_measurement_theta_max 23.38
_cell_measurement_theta_min 2.25
_cell_measurement_wavelength 0.71073
_cell_volume 2303.41(13)
_computing_cell_refinement 'Bruker SMART'
_computing_data_collection 'Bruker SMART'
_computing_data_reduction 'Bruker SAINT'
_computing_structure_refinement 'SHELXL-97 (Sheldrick, 1997)'
_computing_structure_solution 'SHELXS-97 (Sheldrick, 1990)'
_diffrn_ambient_temperature 193(2)
_diffrn_measured_fraction_theta_full 0.983
_diffrn_measured_fraction_theta_max 0.983
_diffrn_measurement_device_type 'CCD area detector'
_diffrn_measurement_method 'phi and omega scans'
_diffrn_radiation_monochromator graphite
_diffrn_radiation_probe x-ray
_diffrn_radiation_source 'fine-focus sealed tube'
_diffrn_radiation_type MoK\a
_diffrn_radiation_wavelength 0.71073
_diffrn_reflns_av_R_equivalents 0.0598
_diffrn_reflns_av_unetI/netI 0.0344
_diffrn_reflns_limit_h_max 6
_diffrn_reflns_limit_h_min -6
_diffrn_reflns_limit_k_max 10
_diffrn_reflns_limit_k_min -10
_diffrn_reflns_limit_l_max 51
_diffrn_reflns_limit_l_min -51
_diffrn_reflns_number 20068
_diffrn_reflns_theta_full 23.89
_diffrn_reflns_theta_max 23.89
_diffrn_reflns_theta_min 5.16
_exptl_absorpt_coefficient_mu 0.063
_exptl_absorpt_correction_T_max 0.9949
_exptl_absorpt_correction_T_min 0.9510
_exptl_absorpt_correction_type multi-scan
_exptl_absorpt_process_details 'SADABS (Bruker-AXS)'
_exptl_crystal_colour colourless
_exptl_crystal_density_diffrn 1.072
_exptl_crystal_density_method 'not measured'
_exptl_crystal_description plate
_exptl_crystal_F_000 824
_exptl_crystal_size_max 0.8
_exptl_crystal_size_mid 0.3
_exptl_crystal_size_min 0.08
_refine_diff_density_max 0.17
_refine_diff_density_min -0.13
_refine_diff_density_rms 0.031
_refine_ls_extinction_method none
_refine_ls_goodness_of_fit_ref 1.097
_refine_ls_hydrogen_treatment constr
_refine_ls_matrix_type full
_refine_ls_number_parameters 245
_refine_ls_number_reflns 2106
_refine_ls_number_restraints 0
_refine_ls_restrained_S_all 1.097
_refine_ls_R_factor_all 0.0669
_refine_ls_R_factor_gt 0.0457
_refine_ls_shift/su_max 0.002
_refine_ls_shift/su_mean 0
_refine_ls_structure_factor_coef Fsqd
_refine_ls_weighting_details 'calc w=1/[\s^2^(Fo^2^)+(0.0249P)^2^+1.1250P] where P=(Fo^2^+2Fc^2^)/3'
_refine_ls_weighting_scheme calc
_refine_ls_wR_factor_gt 0.0922
_refine_ls_wR_factor_ref 0.1022
_reflns_number_gt 1667
_reflns_number_total 2106
_reflns_threshold_expression >2sigma(I)
_cod_data_source_file jo1014239_si_001_2.cif
_cod_data_source_block ent-29
_cod_database_code 4025801

loop_
_symmetry_equiv_pos_as_xyz
'x, y, z'
'-x+1/2, -y, z+1/2'
'-x, y+1/2, -z+1/2'
'x+1/2, -y+1/2, -z'

loop_
_atom_site_label
_atom_site_type_symbol
_atom_site_fract_x
_atom_site_fract_y
_atom_site_fract_z
_atom_site_U_iso_or_equiv
_atom_site_adp_type
_atom_site_occupancy
_atom_site_symmetry_multiplicity
_atom_site_calc_flag
_atom_site_refinement_flags
_atom_site_disorder_assembly
_atom_site_disorder_group
O1 O 1.8003(4) 0.6726(3) 0.03722(5) 0.0420(6) Uani 1 1 d . . .
N1 N 1.4443(5) 0.5231(3) 0.06638(5) 0.0302(6) Uani 1 1 d . . .
C1 C 1.3899(6) 0.5710(3) 0.03590(6) 0.0337(8) Uani 1 1 d . . .
H1A H 1.2182 0.5987 0.0341 0.04 Uiso 1 1 calc R . .
H1B H 1.424 0.4926 0.0215 0.04 Uiso 1 1 calc R . .
C2 C 1.5493(7) 0.6993(4) 0.03002(7) 0.0376(9) Uani 1 1 d . . .
H2 H 1.5053 0.7713 0.0143 0.045 Uiso 1 1 calc R . .
C3 C 1.6466(7) 0.7478(4) 0.05836(6) 0.0362(8) Uani 1 1 d . . .
H3 H 1.6701 0.8534 0.0624 0.043 Uiso 1 1 calc R . .
C4 C 1.5463(6) 0.6490(3) 0.08222(6) 0.0312(8) Uani 1 1 d . . .
H4 H 1.6786 0.6167 0.0958 0.037 Uiso 1 1 calc R . .
C5 C 1.3532(7) 0.7289(3) 0.09992(6) 0.0340(8) Uani 1 1 d . . .
H5A H 1.4288 0.813 0.1099 0.041 Uiso 1 1 calc R . .
H5B H 1.2315 0.7669 0.0858 0.041 Uiso 1 1 calc R . .
C6 C 1.2254(7) 0.6380(3) 0.12330(6) 0.0335(8) Uani 1 1 d . . .
H6A H 1.3473 0.5947 0.1367 0.04 Uiso 1 1 calc R . .
H6B H 1.1393 0.5578 0.1133 0.04 Uiso 1 1 calc R . .
C7 C 1.0463(6) 0.7237(3) 0.14188(6) 0.0340(8) Uani 1 1 d . . .
H7A H 0.9322 0.7731 0.1283 0.041 Uiso 1 1 calc R . .
H7B H 1.1348 0.7995 0.153 0.041 Uiso 1 1 calc R . .
C8 C 0.9032(7) 0.6327(3) 0.16392(6) 0.0336(8) Uani 1 1 d . . .
H8A H 0.812 0.558 0.1528 0.04 Uiso 1 1 calc R . .
H8B H 1.0169 0.5821 0.1773 0.04 Uiso 1 1 calc R . .
C9 C 0.7280(6) 0.7207(3) 0.18262(7) 0.0344(8) Uani 1 1 d . . .
H9A H 0.8198 0.7945 0.1939 0.041 Uiso 1 1 calc R . .
H9B H 0.6163 0.7726 0.1692 0.041 Uiso 1 1 calc R . .
C10 C 0.5819(7) 0.6313(3) 0.20430(6) 0.0334(8) Uani 1 1 d . . .
H10A H 0.6937 0.5786 0.2176 0.04 Uiso 1 1 calc R . .
H10B H 0.4888 0.5582 0.193 0.04 Uiso 1 1 calc R . .
C11 C 0.4081(6) 0.7199(3) 0.22326(7) 0.0344(8) Uani 1 1 d . . .
H11A H 0.5016 0.7923 0.2347 0.041 Uiso 1 1 calc R . .
H11B H 0.2976 0.7733 0.2099 0.041 Uiso 1 1 calc R . .
C12 C 0.2594(7) 0.6308(3) 0.24484(7) 0.0346(8) Uani 1 1 d . . .
H12A H 0.3697 0.5767 0.2581 0.041 Uiso 1 1 calc R . .
H12B H 0.1646 0.5589 0.2334 0.041 Uiso 1 1 calc R . .
C13 C 0.0879(6) 0.7200(3) 0.26387(6) 0.0345(8) Uani 1 1 d . . .
H13A H 0.1828 0.7919 0.2752 0.041 Uiso 1 1 calc R . .
H13B H -0.0222 0.7741 0.2506 0.041 Uiso 1 1 calc R . .
C14 C -0.0621(7) 0.6315(3) 0.28559(7) 0.0352(9) Uani 1 1 d . . .
H14A H 0.0478 0.5766 0.2988 0.042 Uiso 1 1 calc R . .
H14B H -0.1588 0.5605 0.2742 0.042 Uiso 1 1 calc R . .
C15 C -0.2310(6) 0.7222(3) 0.30479(7) 0.0370(9) Uani 1 1 d . . .
H15A H -0.1336 0.7919 0.3164 0.044 Uiso 1 1 calc R . .
H15B H -0.3382 0.7788 0.2916 0.044 Uiso 1 1 calc R . .
C16 C -0.3851(7) 0.6348(3) 0.32612(7) 0.0379(9) Uani 1 1 d . . .
H16A H -0.4774 0.5623 0.3146 0.046 Uiso 1 1 calc R . .
H16B H -0.2779 0.5814 0.3399 0.046 Uiso 1 1 calc R . .
C17 C -0.5597(7) 0.7245(4) 0.34426(7) 0.0419(9) Uani 1 1 d . . .
H17A H -0.6657 0.7788 0.3305 0.05 Uiso 1 1 calc R . .
H17B H -0.4674 0.7961 0.356 0.05 Uiso 1 1 calc R . .
C18 C -0.7158(7) 0.6362(4) 0.36527(7) 0.0513(11) Uani 1 1 d . . .
H18A H -0.7936 0.5576 0.3542 0.077 Uiso 1 1 calc R . .
H18B H -0.8391 0.6989 0.3741 0.077 Uiso 1 1 calc R . .
H18C H -0.6152 0.5952 0.3811 0.077 Uiso 1 1 calc R . .
C19 C 1.5955(7) 0.3922(3) 0.06701(7) 0.0367(8) Uani 1 1 d . . .
H19A H 1.6563 0.3762 0.0875 0.044 Uiso 1 1 calc R . .
H19B H 1.7359 0.4055 0.0537 0.044 Uiso 1 1 calc R . .
C20 C 1.4518(6) 0.2614(3) 0.05704(6) 0.0317(8) Uani 1 1 d . . .
C21 C 1.2517(7) 0.2166(4) 0.07305(7) 0.0429(9) Uani 1 1 d . . .
H21 H 1.207 0.2682 0.0905 0.052 Uiso 1 1 calc R . .
C22 C 1.1162(7) 0.0991(4) 0.06431(7) 0.0446(10) Uani 1 1 d . . .
H22 H 0.9816 0.0693 0.0758 0.053 Uiso 1 1 calc R . .
C23 C 1.1773(7) 0.0244(3) 0.03856(7) 0.0414(9) Uani 1 1 d . . .
H23 H 1.0844 -0.0566 0.0324 0.05 Uiso 1 1 calc R . .
C24 C 1.3733(7) 0.0683(3) 0.02202(7) 0.0420(9) Uani 1 1 d . . .
H24 H 1.4147 0.0188 0.0042 0.05 Uiso 1 1 calc R . .
C25 C 1.5097(7) 0.1853(3) 0.03155(7) 0.0390(9) Uani 1 1 d . . .
H25 H 1.6465 0.2138 0.0203 0.047 Uiso 1 1 calc R . .

loop_
_atom_site_aniso_label
_atom_site_aniso_U_11
_atom_site_aniso_U_22
_atom_site_aniso_U_33
_atom_site_aniso_U_23
_atom_site_aniso_U_13
_atom_site_aniso_U_12
O1 0.0310(14) 0.0506(14) 0.0444(13) -0.0024(12) 0.0112(12) 0.0033(13)
N1 0.0292(17) 0.0298(13) 0.0317(13) -0.0043(11) -0.0029(13) 0.0000(13)
C1 0.028(2) 0.0421(18) 0.0305(15) -0.0015(15) -0.0051(16) 0.0072(17)
C2 0.034(2) 0.0395(19) 0.0389(18) 0.0024(15) 0.0005(17) 0.0054(18)
C3 0.039(2) 0.0345(17) 0.0356(17) -0.0033(14) 0.0083(17) 0.0002(18)
C4 0.031(2) 0.0331(17) 0.0299(15) -0.0057(13) 0.0014(16) -0.0017(17)
C5 0.036(2) 0.0302(17) 0.0359(16) -0.0018(14) 0.0057(16) -0.0029(17)
C6 0.036(2) 0.0325(17) 0.0316(16) -0.0017(14) 0.0054(16) -0.0031(17)
C7 0.034(2) 0.0343(17) 0.0332(15) -0.0060(14) 0.0066(16) -0.0020(18)
C8 0.032(2) 0.0345(17) 0.0346(16) -0.0042(14) 0.0037(16) -0.0025(17)
C9 0.032(2) 0.0338(18) 0.0371(16) -0.0009(14) 0.0059(16) -0.0019(17)
C10 0.032(2) 0.0324(16) 0.0353(16) -0.0028(14) 0.0031(17) 0.0011(16)
C11 0.032(2) 0.0328(18) 0.0383(16) -0.0026(14) 0.0044(17) -0.0016(17)
C12 0.032(2) 0.0351(17) 0.0363(17) -0.0022(14) 0.0054(16) -0.0021(16)
C13 0.034(2) 0.0326(17) 0.0373(16) -0.0005(14) 0.0051(16) -0.0015(17)
C14 0.033(2) 0.0333(17) 0.0390(17) -0.0002(14) 0.0065(17) -0.0017(17)
C15 0.035(2) 0.0369(19) 0.0393(17) -0.0025(15) 0.0045(17) -0.0014(18)
C16 0.038(2) 0.0377(18) 0.0381(17) 0.0015(15) 0.0049(18) -0.0009(18)
C17 0.039(2) 0.045(2) 0.0410(17) -0.0054(16) 0.0087(18) -0.0045(19)
C18 0.047(3) 0.062(2) 0.045(2) -0.0054(18) 0.015(2) -0.010(2)
C19 0.034(2) 0.0361(18) 0.0401(17) 0.0028(15) -0.0056(18) 0.0034(18)
C20 0.030(2) 0.0296(16) 0.0360(16) -0.0007(14) -0.0025(16) 0.0041(17)
C21 0.044(2) 0.045(2) 0.0402(18) -0.0086(16) 0.0043(18) -0.005(2)
C22 0.041(3) 0.046(2) 0.0464(19) -0.0038(17) 0.0072(19) -0.009(2)
C23 0.046(2) 0.0297(17) 0.0481(19) -0.0010(16) -0.005(2) -0.0025(19)
C24 0.054(3) 0.0328(18) 0.0390(17) -0.0023(15) 0.0045(19) 0.007(2)
C25 0.042(2) 0.0323(17) 0.0428(19) 0.0028(15) 0.0080(17) 0.0015(19)

loop_
_atom_type_symbol
_atom_type_description
_atom_type_scat_dispersion_real
_atom_type_scat_dispersion_imag
_atom_type_scat_source
C C 0.0033 0.0016 'International Tables Vol C Tables 4.2.6.8 and 6.1.1.4'
H H 0 0 'International Tables Vol C Tables 4.2.6.8 and 6.1.1.4'
N N 0.0061 0.0033 'International Tables Vol C Tables 4.2.6.8 and 6.1.1.4'
O O 0.0106 0.006 'International Tables Vol C Tables 4.2.6.8 and 6.1.1.4'

loop_
_geom_angle_atom_site_label_1
_geom_angle_atom_site_label_2
_geom_angle_atom_site_label_3
_geom_angle
_geom_angle_site_symmetry_1
_geom_angle_site_symmetry_3
_geom_angle_publ_flag
C2 O1 C3 60.1(2) . . ?
C1 N1 C19 112.5(2) . . ?
C1 N1 C4 106.9(2) . . ?
C19 N1 C4 114.7(2) . . ?
N1 C1 C2 106.3(3) . . ?
N1 C1 H1A 110.5 . . ?
C2 C1 H1A 110.5 . . ?
N1 C1 H1B 110.5 . . ?
C2 C1 H1B 110.5 . . ?
H1A C1 H1B 108.7 . . ?
O1 C2 C3 60.0(2) . . ?
O1 C2 C1 113.1(3) . . ?
C3 C2 C1 107.9(3) . . ?
O1 C2 H2 120.3 . . ?
C3 C2 H2 120.3 . . ?
C1 C2 H2 120.3 . . ?
O1 C3 C2 59.90(19) . . ?
O1 C3 C4 113.0(3) . . ?
C2 C3 C4 107.3(3) . . ?
O1 C3 H3 120.5 . . ?
C2 C3 H3 120.5 . . ?
C4 C3 H3 120.5 . . ?
N1 C4 C3 105.9(2) . . ?
N1 C4 C5 111.3(3) . . ?
C3 C4 C5 109.6(2) . . ?
N1 C4 H4 110 . . ?
C3 C4 H4 110 . . ?
C5 C4 H4 110 . . ?
C6 C5 C4 114.9(3) . . ?
C6 C5 H5A 108.5 . . ?
C4 C5 H5A 108.5 . . ?
C6 C5 H5B 108.5 . . ?
C4 C5 H5B 108.5 . . ?
H5A C5 H5B 107.5 . . ?
C5 C6 C7 113.4(2) . . ?
C5 C6 H6A 108.9 . . ?
C7 C6 H6A 108.9 . . ?
C5 C6 H6B 108.9 . . ?
C7 C6 H6B 108.9 . . ?
H6A C6 H6B 107.7 . . ?
C6 C7 C8 114.3(3) . . ?
C6 C7 H7A 108.7 . . ?
C8 C7 H7A 108.7 . . ?
C6 C7 H7B 108.7 . . ?
C8 C7 H7B 108.7 . . ?
H7A C7 H7B 107.6 . . ?
C9 C8 C7 113.5(2) . . ?
C9 C8 H8A 108.9 . . ?
C7 C8 H8A 108.9 . . ?
C9 C8 H8B 108.9 . . ?
C7 C8 H8B 108.9 . . ?
H8A C8 H8B 107.7 . . ?
C10 C9 C8 114.0(2) . . ?
C10 C9 H9A 108.8 . . ?
C8 C9 H9A 108.8 . . ?
C10 C9 H9B 108.8 . . ?
C8 C9 H9B 108.8 . . ?
H9A C9 H9B 107.6 . . ?
C9 C10 C11 113.9(2) . . ?
C9 C10 H10A 108.8 . . ?
C11 C10 H10A 108.8 . . ?
C9 C10 H10B 108.8 . . ?
C11 C10 H10B 108.8 . . ?
H10A C10 H10B 107.7 . . ?
C12 C11 C10 114.3(3) . . ?
C12 C11 H11A 108.7 . . ?
C10 C11 H11A 108.7 . . ?
C12 C11 H11B 108.7 . . ?
C10 C11 H11B 108.7 . . ?
H11A C11 H11B 107.6 . . ?
C11 C12 C13 114.0(2) . . ?
C11 C12 H12A 108.8 . . ?
C13 C12 H12A 108.8 . . ?
C11 C12 H12B 108.8 . . ?
C13 C12 H12B 108.8 . . ?
H12A C12 H12B 107.7 . . ?
C14 C13 C12 114.3(3) . . ?
C14 C13 H13A 108.7 . . ?
C12 C13 H13A 108.7 . . ?
C14 C13 H13B 108.7 . . ?
C12 C13 H13B 108.7 . . ?
H13A C13 H13B 107.6 . . ?
C13 C14 C15 113.9(2) . . ?
C13 C14 H14A 108.8 . . ?
C15 C14 H14A 108.8 . . ?
C13 C14 H14B 108.8 . . ?
C15 C14 H14B 108.8 . . ?
H14A C14 H14B 107.7 . . ?
C16 C15 C14 114.3(3) . . ?
C16 C15 H15A 108.7 . . ?
C14 C15 H15A 108.7 . . ?
C16 C15 H15B 108.7 . . ?
C14 C15 H15B 108.7 . . ?
H15A C15 H15B 107.6 . . ?
C17 C16 C15 114.2(3) . . ?
C17 C16 H16A 108.7 . . ?
C15 C16 H16A 108.7 . . ?
C17 C16 H16B 108.7 . . ?
C15 C16 H16B 108.7 . . ?
H16A C16 H16B 107.6 . . ?
C16 C17 C18 114.0(3) . . ?
C16 C17 H17A 108.7 . . ?
C18 C17 H17A 108.7 . . ?
C16 C17 H17B 108.7 . . ?
C18 C17 H17B 108.7 . . ?
H17A C17 H17B 107.6 . . ?
C17 C18 H18A 109.5 . . ?
C17 C18 H18B 109.5 . . ?
H18A C18 H18B 109.5 . . ?
C17 C18 H18C 109.5 . . ?
H18A C18 H18C 109.5 . . ?
H18B C18 H18C 109.5 . . ?
N1 C19 C20 110.4(3) . . ?
N1 C19 H19A 109.6 . . ?
C20 C19 H19A 109.6 . . ?
N1 C19 H19B 109.6 . . ?
C20 C19 H19B 109.6 . . ?
H19A C19 H19B 108.1 . . ?
C25 C20 C21 117.7(3) . . ?
C25 C20 C19 121.9(3) . . ?
C21 C20 C19 120.4(3) . . ?
C22 C21 C20 121.6(3) . . ?
C22 C21 H21 119.2 . . ?
C20 C21 H21 119.2 . . ?
C21 C22 C23 119.7(4) . . ?
C21 C22 H22 120.2 . . ?
C23 C22 H22 120.2 . . ?
C24 C23 C22 119.7(3) . . ?
C24 C23 H23 120.1 . . ?
C22 C23 H23 120.1 . . ?
C23 C24 C25 119.5(3) . . ?
C23 C24 H24 120.2 . . ?
C25 C24 H24 120.2 . . ?
C20 C25 C24 121.7(3) . . ?
C20 C25 H25 119.2 . . ?
C24 C25 H25 119.2 . . ?

loop_
_geom_bond_atom_site_label_1
_geom_bond_atom_site_label_2
_geom_bond_distance
_geom_bond_site_symmetry_2
_geom_bond_publ_flag
O1 C2 1.452(4) . ?
O1 C3 1.454(4) . ?
N1 C1 1.471(4) . ?
N1 C19 1.472(4) . ?
N1 C4 1.476(4) . ?
C1 C2 1.502(5) . ?
C1 H1A 0.99 . ?
C1 H1B 0.99 . ?
C2 C3 1.454(4) . ?
C2 H2 1 . ?
C3 C4 1.514(4) . ?
C3 H3 1 . ?
C4 C5 1.525(4) . ?
C4 H4 1 . ?
C5 C6 1.520(4) . ?
C5 H5A 0.99 . ?
C5 H5B 0.99 . ?
C6 C7 1.521(4) . ?
C6 H6A 0.99 . ?
C6 H6B 0.99 . ?
C7 C8 1.523(4) . ?
C7 H7A 0.99 . ?
C7 H7B 0.99 . ?
C8 C9 1.521(4) . ?
C8 H8A 0.99 . ?
C8 H8B 0.99 . ?
C9 C10 1.513(4) . ?
C9 H9A 0.99 . ?
C9 H9B 0.99 . ?
C10 C11 1.525(4) . ?
C10 H10A 0.99 . ?
C10 H10B 0.99 . ?
C11 C12 1.516(4) . ?
C11 H11A 0.99 . ?
C11 H11B 0.99 . ?
C12 C13 1.522(4) . ?
C12 H12A 0.99 . ?
C12 H12B 0.99 . ?
C13 C14 1.521(4) . ?
C13 H13A 0.99 . ?
C13 H13B 0.99 . ?
C14 C15 1.525(4) . ?
C14 H14A 0.99 . ?
C14 H14B 0.99 . ?
C15 C16 1.517(4) . ?
C15 H15A 0.99 . ?
C15 H15B 0.99 . ?
C16 C17 1.513(5) . ?
C16 H16A 0.99 . ?
C16 H16B 0.99 . ?
C17 C18 1.518(5) . ?
C17 H17A 0.99 . ?
C17 H17B 0.99 . ?
C18 H18A 0.98 . ?
C18 H18B 0.98 . ?
C18 H18C 0.98 . ?
C19 C20 1.515(4) . ?
C19 H19A 0.99 . ?
C19 H19B 0.99 . ?
C20 C25 1.381(4) . ?
C20 C21 1.387(5) . ?
C21 C22 1.377(5) . ?
C21 H21 0.95 . ?
C22 C23 1.389(4) . ?
C22 H22 0.95 . ?
C23 C24 1.379(5) . ?
C23 H23 0.95 . ?
C24 C25 1.387(5) . ?
C24 H24 0.95 . ?
C25 H25 0.95 . ?

loop_
_cod_related_entry_id
_cod_related_entry_database
_cod_related_entry_code
1 ChemSpider 30659301
